data_2233831
loop_
_publ_author_name
'Hixson, Josh L.'
'Taylor, Dennis K.'
'Ng, Seik Weng'
'Tiekink, Edward R. T.'

_publ_section_title
;
 Di-<i>tert</i>-butyl
 (2<i>R</i>,3<i>R</i>)-2-{[(2<i>E</i>)-3-(4-acetyloxy-3-methoxyphenyl)prop-2-enoyl]oxy}-3-hydroxybutanedioate
;
_journal_coeditor_code HB6612
_journal_issue 3
_journal_name_full 'Acta Crystallographica Section E'
_journal_page_first o568
_journal_page_last o569
_journal_paper_doi 10.1107/S1600536812002784
_journal_volume 68
_journal_year 2012
_chemical_formula_iupac 'C24 H32 O10'
_chemical_formula_moiety 'C24 H32 O10'
_chemical_formula_sum 'C24 H32 O10'
_chemical_formula_weight 480.50
_chemical_name_systematic
;
Di-<i>tert</i>-butyl (2<i>R</i>,3<i>R</i>)-2-{[(2<i>E</i>)-3-(4-acetyloxy-
3-methoxyphenyl)prop-2-enoyl]oxy}-3-hydroxybutanedioate
;
_space_group_IT_number 4
_symmetry_cell_setting monoclinic
_symmetry_space_group_name_Hall 'P 2yb'
_symmetry_space_group_name_H-M 'P 1 21 1'
_atom_sites_solution_hydrogens geom
_atom_sites_solution_primary direct
_atom_sites_solution_secondary difmap
_audit_creation_method SHELXL-97
_cell_angle_alpha 90.00
_cell_angle_beta 96.3240(10)
_cell_angle_gamma 90.00
_cell_formula_units_Z 2
_cell_length_a 5.98940(10)
_cell_length_b 10.64830(10)
_cell_length_c 19.6676(2)
_cell_measurement_reflns_used 5994
_cell_measurement_temperature 100(2)
_cell_measurement_theta_max 74.3117
_cell_measurement_theta_min 4.1483
_cell_volume 1246.71(3)
_computing_cell_refinement 'CrysAlis PRO (Agilent, 2010)'
_computing_data_collection 'CrysAlis PRO (Agilent, 2010)'
_computing_data_reduction 'CrysAlis PRO (Agilent, 2010)'
_computing_molecular_graphics
;
ORTEP-3 (Farrugia, 1997) and DIAMOND (Brandenburg, 2006)
;
_computing_publication_material 'publCIF (Westrip, 2010)'
_computing_structure_refinement 'SHELXL97 (Sheldrick, 2008)'
_computing_structure_solution 'SHELXS97 (Sheldrick, 2008)'
_diffrn_ambient_temperature 100(2)
_diffrn_detector_area_resol_mean 10.4041
_diffrn_measured_fraction_theta_full 0.970
_diffrn_measured_fraction_theta_max 0.970
_diffrn_measurement_device_type 'Agilent SuperNova Dual diffractometer with an Atlas detector'
_diffrn_measurement_method '\w scan'
_diffrn_radiation_monochromator Mirror
_diffrn_radiation_source 'SuperNova (Cu) X-ray Source'
_diffrn_radiation_type CuK\a
_diffrn_radiation_wavelength 1.54184
_diffrn_reflns_av_R_equivalents 0.0106
_diffrn_reflns_av_sigmaI/netI 0.0159
_diffrn_reflns_limit_h_max 7
_diffrn_reflns_limit_h_min -7
_diffrn_reflns_limit_k_max 12
_diffrn_reflns_limit_k_min -13
_diffrn_reflns_limit_l_max 24
_diffrn_reflns_limit_l_min -16
_diffrn_reflns_number 7492
_diffrn_reflns_theta_full 74.48
_diffrn_reflns_theta_max 74.48
_diffrn_reflns_theta_min 4.52
_diffrn_standards_decay_% 0
_diffrn_standards_interval_count 0
_diffrn_standards_interval_time 0
_diffrn_standards_number 0
_exptl_absorpt_coefficient_mu 0.837
_exptl_absorpt_correction_T_max 1.00000
_exptl_absorpt_correction_T_min 0.73597
_exptl_absorpt_correction_type multi-scan
_exptl_absorpt_process_details '(CrysAlis PRO; Agilent, 2010)'
_exptl_crystal_colour colourless
_exptl_crystal_density_diffrn 1.280
_exptl_crystal_density_method 'not measured'
_exptl_crystal_description block
_exptl_crystal_F_000 512
_exptl_crystal_size_max 0.30
_exptl_crystal_size_mid 0.25
_exptl_crystal_size_min 0.20
_refine_diff_density_max 0.556
_refine_diff_density_min -0.560
_refine_ls_abs_structure_details 'Flack (1983), 2185 Friedel pairs'
_refine_ls_abs_structure_Flack 0.0(2)
_refine_ls_extinction_coef 0.0092(14)
_refine_ls_extinction_expression Fc^*^=kFc[1+0.001xFc^2^\l^3^/sin(2\q)]^-1/4^
_refine_ls_extinction_method 'SHELXL97 (Sheldrick, 2008)'
_refine_ls_goodness_of_fit_ref 1.037
_refine_ls_hydrogen_treatment constr
_refine_ls_matrix_type full
_refine_ls_number_parameters 326
_refine_ls_number_reflns 4800
_refine_ls_number_restraints 113
_refine_ls_restrained_S_all 1.157
_refine_ls_R_factor_all 0.0568
_refine_ls_R_factor_gt 0.0565
_refine_ls_shift/su_max 0.000
_refine_ls_shift/su_mean 0.000
_refine_ls_structure_factor_coef Fsqd
_refine_ls_weighting_details 'calc w=1/[\s^2^(Fo^2^)+(0.0976P)^2^+0.9408P] where P=(Fo^2^+2Fc^2^)/3'
_refine_ls_weighting_scheme calc
_refine_ls_wR_factor_gt 0.1590
_refine_ls_wR_factor_ref 0.1593
_reflns_number_gt 4762
_reflns_number_total 4800
_reflns_threshold_expression I>2\s(I)
_cod_data_source_file hb6612.cif
_cod_data_source_block I
_cod_original_sg_symbol_H-M 'P 21'
_cod_database_code 2233831
_cod_database_fobs_code 2233831

loop_
_symmetry_equiv_pos_as_xyz
'x, y, z'
'-x, y+1/2, -z'

loop_
_atom_site_type_symbol
_atom_site_label
_atom_site_fract_x
_atom_site_fract_y
_atom_site_fract_z
_atom_site_U_iso_or_equiv
_atom_site_adp_type
_atom_site_calc_flag
_atom_site_refinement_flags
_atom_site_occupancy
_atom_site_symmetry_multiplicity
_atom_site_disorder_assembly
_atom_site_disorder_group
O O7 0.4371(4) 0.5005(2) -0.08067(10) 0.0278(5) Uani d D 1 1 . .
O O9 0.6166(4) 0.3370(2) -0.16084(11) 0.0328(5) Uani d D 1 1 . .
O O11 0.4029(4) 0.1948(2) -0.11472(11) 0.0292(5) Uani d . 1 1 . .
O O22 1.3631(4) 0.6050(2) 0.41763(10) 0.0310(5) Uani d . 1 1 . .
O O26 1.0669(4) 0.2356(2) 0.32468(11) 0.0347(5) Uani d . 1 1 C .
O O29 1.2096(4) 0.7128(2) 0.32469(12) 0.0397(6) Uani d . 1 1 . .
C C8 0.3467(6) 0.5990(3) -0.04224(16) 0.0336(7) Uani d . 1 1 . .
H H8A 0.2064 0.6296 -0.0671 0.050 Uiso calc R 1 1 . .
H H8B 0.4550 0.6681 -0.0359 0.050 Uiso calc R 1 1 . .
H H8C 0.3167 0.5667 0.0025 0.050 Uiso calc R 1 1 . .
C C10 0.4462(5) 0.2526(3) -0.16343(14) 0.0242(6) Uani d . 1 1 . .
C C19 0.3237(7) 0.2434(4) -0.23373(16) 0.0424(8) Uani d . 1 1 . .
H H19A 0.2985 0.1548 -0.2458 0.064 Uiso calc R 1 1 C .
H H19B 0.4135 0.2828 -0.2666 0.064 Uiso calc R 1 1 . .
H H19C 0.1788 0.2865 -0.2349 0.064 Uiso calc R 1 1 . .
C C16 1.1830(5) 0.4859(3) 0.33031(14) 0.0276(6) Uani d D 1 1 . .
H H16 1.3204 0.4323 0.3387 0.033 Uiso calc PR 0.50 1 A 1
H H16' 1.3135 0.4291 0.3258 0.033 Uiso d PR 0.50 1 A 2
C C17 1.0120(6) 0.4317(3) 0.3743(2) 0.0398(8) Uani d D 1 1 C .
H H17 1.1049 0.4023 0.4167 0.048 Uiso calc PR 0.50 1 B 1
H H17' 1.0675 0.4238 0.4240 0.048 Uiso d PR 0.50 1 B 2
C C21 1.2513(5) 0.6166(3) 0.35547(15) 0.0281(6) Uani d . 1 1 C .
C C23 1.4332(6) 0.7160(3) 0.46048(15) 0.0288(6) Uani d . 1 1 . .
C C24 1.5891(5) 0.7998(3) 0.42441(15) 0.0307(6) Uani d . 1 1 . .
H H24A 1.5054 0.8372 0.3838 0.046 Uiso calc R 1 1 . .
H H24B 1.7137 0.7496 0.4107 0.046 Uiso calc R 1 1 . .
H H24C 1.6486 0.8666 0.4556 0.046 Uiso calc R 1 1 . .
C C27 1.0144(9) 0.1107(4) 0.29275(19) 0.0545(11) Uani d U 1 1 . .
C C28 1.2436(10) 0.0608(4) 0.2822(3) 0.0677(13) Uani d U 1 1 . .
H H28A 1.3319 0.0486 0.3266 0.102 Uiso calc R 1 1 . .
H H28B 1.3203 0.1210 0.2550 0.102 Uiso calc R 1 1 . .
H H28C 1.2275 -0.0197 0.2579 0.102 Uiso calc R 1 1 . .
C C30 1.5590(6) 0.6561(3) 0.52404(16) 0.0350(7) Uani d . 1 1 . .
H H30A 1.6931 0.6130 0.5115 0.052 Uiso calc R 1 1 . .
H H30B 1.4609 0.5953 0.5435 0.052 Uiso calc R 1 1 . .
H H30C 1.6036 0.7214 0.5579 0.052 Uiso calc R 1 1 . .
C C31 1.2248(6) 0.7844(3) 0.47798(18) 0.0377(7) Uani d . 1 1 . .
H H31A 1.1468 0.8215 0.4364 0.057 Uiso calc R 1 1 . .
H H31B 1.2684 0.8509 0.5112 0.057 Uiso calc R 1 1 . .
H H31C 1.1248 0.7249 0.4976 0.057 Uiso calc R 1 1 . .
C C33 0.8689(11) 0.1311(6) 0.2251(2) 0.0820(18) Uani d U 1 1 . .
H H33A 0.9517 0.1817 0.1946 0.123 Uiso calc R 1 1 . .
H H33B 0.7308 0.1751 0.2335 0.123 Uiso calc R 1 1 . .
H H33C 0.8306 0.0497 0.2037 0.123 Uiso calc R 1 1 . .
C C34 0.9014(10) 0.0297(4) 0.3424(2) 0.0612(12) Uani d U 1 1 . .
H H34A 1.0038 0.0178 0.3843 0.092 Uiso calc R 1 1 . .
H H34B 0.8635 -0.0521 0.3214 0.092 Uiso calc R 1 1 . .
H H34C 0.7640 0.0712 0.3536 0.092 Uiso calc R 1 1 . .
C C25 0.9092(6) 0.3113(4) 0.34205(19) 0.0426(9) Uani d D 1 1 . .
O O15 1.1121(8) 0.4798(6) 0.2571(3) 0.0228(10) Uani d PDU 0.50 1 C 1
O O18 0.8662(8) 0.5278(4) 0.3987(3) 0.0307(7) Uani d PDU 0.50 1 C 1
H H18 0.7365 0.4983 0.3996 0.046 Uiso calc PR 0.50 1 C 1
O O20 1.4905(9) 0.4773(6) 0.2372(3) 0.0428(11) Uani d PDU 0.50 1 C 1
O O32 0.7017(9) 0.3148(6) 0.3472(3) 0.0330(11) Uani d PDU 0.50 1 C 1
C C5 0.9150(8) 0.4130(9) 0.0399(2) 0.0257(15) Uani d PGDU 0.50 1 C 1
C C6 0.7206(15) 0.4724(12) 0.0112(5) 0.0288(12) Uani d PGU 0.50 1 C 1
H H6 0.6447 0.5298 0.0376 0.035 Uiso calc PR 0.50 1 C 1
C C1 0.637(2) 0.4479(19) -0.0563(5) 0.0238(10) Uani d PGDU 0.50 1 C 1
C C2 0.748(2) 0.3639(18) -0.0950(4) 0.0208(17) Uani d PGDU 0.50 1 C 1
C C3 0.9427(17) 0.3045(11) -0.0662(4) 0.0312(15) Uani d PGU 0.50 1 C 1
H H3 1.0185 0.2471 -0.0926 0.037 Uiso calc PR 0.50 1 C 1
C C4 1.0261(11) 0.3290(9) 0.0013(3) 0.0329(17) Uani d PGU 0.50 1 C 1
H H4 1.1590 0.2884 0.0209 0.039 Uiso calc PR 0.50 1 C 1
C C12 0.9996(9) 0.4465(5) 0.1183(3) 0.0235(9) Uani d PDU 0.50 1 C 1
H H12 0.8911 0.4701 0.1477 0.028 Uiso calc PR 0.50 1 C 1
C C13 1.2118(9) 0.4426(6) 0.1434(3) 0.0247(8) Uani d PDU 0.50 1 C 1
H H13 1.3169 0.4233 0.1121 0.030 Uiso calc PR 0.50 1 C 1
C C14 1.3058(13) 0.4652(7) 0.2160(3) 0.0211(10) Uani d PDU 0.50 1 C 1
O O15' 1.0409(8) 0.5056(6) 0.2672(3) 0.0228(10) Uani d PD 0.50 1 C 2
O O18' 0.8121(7) 0.5086(4) 0.3612(3) 0.0307(7) Uani d PD 0.50 1 C 2
H H18' 0.6982 0.4653 0.3667 0.046 Uiso calc PR 0.50 1 C 2
O O20' 1.3768(11) 0.4694(8) 0.2179(4) 0.0428(11) Uani d PD 0.50 1 C 2
O O32' 0.7143(9) 0.2721(6) 0.3262(3) 0.0330(11) Uani d PD 0.50 1 C 2
C C5' 0.9726(8) 0.4098(9) 0.0235(2) 0.0257(15) Uani d PGD 0.50 1 C 2
C C6' 0.7657(16) 0.4690(12) 0.0099(5) 0.0288(12) Uani d PG 0.50 1 C 2
H H6' 0.7173 0.5273 0.0418 0.035 Uiso calc PR 0.50 1 C 2
C C1' 0.6298(18) 0.4431(19) -0.0504(6) 0.0238(10) Uani d PGD 0.50 1 C 2
C C2' 0.7007(19) 0.3579(18) -0.0971(5) 0.0208(17) Uani d PGD 0.50 1 C 2
C C3' 0.9076(17) 0.2987(11) -0.0835(4) 0.0312(15) Uani d PG 0.50 1 C 2
H H3' 0.9561 0.2405 -0.1154 0.037 Uiso calc PR 0.50 1 C 2
C C4' 1.0436(11) 0.3246(9) -0.0232(3) 0.0329(17) Uani d PG 0.50 1 C 2
H H4' 1.1850 0.2841 -0.0139 0.039 Uiso calc PR 0.50 1 C 2
C C12' 1.0951(9) 0.4272(5) 0.0934(3) 0.0235(9) Uani d PD 0.50 1 C 2
H H12' 1.2474 0.4006 0.0988 0.028 Uiso calc PR 0.50 1 C 2
C C13' 1.0193(11) 0.4750(6) 0.1491(3) 0.0247(8) Uani d PD 0.50 1 C 2
H H13' 0.8696 0.5049 0.1482 0.030 Uiso calc PR 0.50 1 C 2
C C14' 1.1755(11) 0.4797(6) 0.2121(3) 0.0211(10) Uani d PD 0.50 1 C 2

loop_
_atom_site_aniso_label
_atom_site_aniso_U_11
_atom_site_aniso_U_22
_atom_site_aniso_U_33
_atom_site_aniso_U_12
_atom_site_aniso_U_13
_atom_site_aniso_U_23
O7 0.0346(10) 0.0278(10) 0.0191(9) 0.0055(9) -0.0054(7) -0.0043(8)
O9 0.0478(12) 0.0274(11) 0.0254(10) -0.0106(10) 0.0145(9) -0.0049(8)
O11 0.0318(10) 0.0317(11) 0.0233(10) -0.0058(9) -0.0012(8) 0.0043(9)
O22 0.0488(12) 0.0215(10) 0.0205(10) -0.0008(9) -0.0068(8) 0.0014(8)
O26 0.0441(13) 0.0264(11) 0.0310(11) -0.0172(9) -0.0076(9) 0.0017(9)
O29 0.0428(13) 0.0344(13) 0.0372(12) -0.0119(10) -0.0169(10) 0.0191(10)
C8 0.0429(17) 0.0298(16) 0.0265(14) 0.0091(14) -0.0031(12) -0.0054(12)
C10 0.0298(14) 0.0209(13) 0.0223(13) 0.0043(11) 0.0047(10) -0.0010(11)
C19 0.069(2) 0.0356(18) 0.0203(14) 0.0014(17) -0.0026(14) 0.0006(13)
C16 0.0322(14) 0.0292(15) 0.0193(13) -0.0102(12) -0.0072(11) 0.0050(11)
C17 0.0406(18) 0.0251(16) 0.056(2) 0.0031(14) 0.0179(15) 0.0153(15)
C21 0.0253(13) 0.0311(15) 0.0262(14) -0.0063(12) -0.0051(10) 0.0077(13)
C23 0.0421(16) 0.0189(13) 0.0248(14) -0.0024(12) 0.0000(11) 0.0002(11)
C24 0.0353(15) 0.0263(15) 0.0299(15) 0.0005(12) 0.0019(11) 0.0065(12)
C27 0.092(3) 0.0381(18) 0.0305(17) -0.038(2) -0.0078(18) -0.0010(15)
C28 0.111(4) 0.040(2) 0.056(2) -0.019(2) 0.025(2) -0.0203(19)
C30 0.056(2) 0.0237(14) 0.0226(15) -0.0055(14) -0.0075(13) 0.0000(12)
C31 0.0429(17) 0.0308(17) 0.0406(18) -0.0026(14) 0.0105(14) -0.0017(14)
C33 0.121(4) 0.083(3) 0.036(2) -0.070(3) -0.017(2) 0.015(2)
C34 0.099(3) 0.047(2) 0.0349(18) -0.040(2) -0.0053(18) 0.0038(16)
C25 0.0330(16) 0.045(2) 0.0472(19) -0.0140(15) -0.0096(13) 0.0300(17)
O15 0.019(3) 0.027(3) 0.0207(17) -0.0050(19) -0.0049(17) 0.0026(15)
O18 0.0330(17) 0.0225(15) 0.036(2) -0.0023(13) 0.0025(16) -0.0022(16)
O20 0.025(2) 0.063(2) 0.039(2) -0.010(3) -0.0039(18) 0.009(2)
O32 0.0285(13) 0.029(3) 0.040(3) -0.0141(19) -0.0021(17) 0.0005(19)
C5 0.013(3) 0.0270(18) 0.037(3) -0.012(3) 0.001(2) 0.011(3)
C6 0.033(3) 0.0180(15) 0.0315(16) -0.002(2) -0.0128(19) 0.0007(12)
C1 0.0289(15) 0.0196(16) 0.0222(19) -0.0039(13) 0.0000(14) 0.0016(17)
C2 0.008(5) 0.0230(19) 0.0321(16) -0.011(4) 0.0036(16) -0.0013(12)
C3 0.017(3) 0.0249(18) 0.049(4) -0.006(2) -0.008(3) -0.004(3)
C4 0.0279(18) 0.0281(19) 0.042(5) -0.0003(16) 0.001(3) 0.008(4)
C12 0.014(2) 0.0207(19) 0.036(3) 0.0019(16) 0.0043(15) 0.0121(18)
C13 0.0324(18) 0.028(2) 0.0122(16) -0.0036(16) -0.0053(15) -0.0027(15)
C14 0.029(3) 0.0229(19) 0.0102(16) -0.012(3) -0.002(3) 0.0026(14)
O15' 0.019(3) 0.027(3) 0.0207(17) -0.0050(19) -0.0049(17) 0.0026(15)
O18' 0.0330(17) 0.0225(15) 0.036(2) -0.0023(13) 0.0025(16) -0.0022(16)
O20' 0.025(2) 0.063(2) 0.039(2) -0.010(3) -0.0039(18) 0.009(2)
O32' 0.0285(13) 0.029(3) 0.040(3) -0.0141(19) -0.0021(17) 0.0005(19)
C5' 0.013(3) 0.0270(18) 0.037(3) -0.012(3) 0.001(2) 0.011(3)
C6' 0.033(3) 0.0180(15) 0.0315(16) -0.002(2) -0.0128(19) 0.0007(12)
C1' 0.0289(15) 0.0196(16) 0.0222(19) -0.0039(13) 0.0000(14) 0.0016(17)
C2' 0.008(5) 0.0230(19) 0.0321(16) -0.011(4) 0.0036(16) -0.0013(12)
C3' 0.017(3) 0.0249(18) 0.049(4) -0.006(2) -0.008(3) -0.004(3)
C4' 0.0279(18) 0.0281(19) 0.042(5) -0.0003(16) 0.001(3) 0.008(4)
C12' 0.014(2) 0.0207(19) 0.036(3) 0.0019(16) 0.0043(15) 0.0121(18)
C13' 0.0324(18) 0.028(2) 0.0122(16) -0.0036(16) -0.0053(15) -0.0027(15)
C14' 0.029(3) 0.0229(19) 0.0102(16) -0.012(3) -0.002(3) 0.0026(14)

loop_
_atom_type_symbol
_atom_type_description
_atom_type_scat_dispersion_real
_atom_type_scat_dispersion_imag
_atom_type_scat_source
C C 0.0181 0.0091 'International Tables Vol C Tables 4.2.6.8 and 6.1.1.4'
H H 0.0000 0.0000 'International Tables Vol C Tables 4.2.6.8 and 6.1.1.4'
O O 0.0492 0.0322 'International Tables Vol C Tables 4.2.6.8 and 6.1.1.4'

loop_
_geom_angle_atom_site_label_1
_geom_angle_atom_site_label_2
_geom_angle_atom_site_label_3
_geom_angle
C1 O7 C8 119.0(6)
C1' O7 C8 116.3(5)
C2' O9 C10 110.8(9)
C10 O9 C2 119.4(8)
C21 O22 C23 121.9(2)
C25 O26 C27 122.2(3)
O7 C8 H8A 109.5
O7 C8 H8B 109.5
H8A C8 H8B 109.5
O7 C8 H8C 109.5
H8A C8 H8C 109.5
H8B C8 H8C 109.5
O11 C10 O9 122.8(3)
O11 C10 C19 125.6(3)
O9 C10 C19 111.6(3)
C10 C19 H19A 109.5
C10 C19 H19B 109.5
H19A C19 H19B 109.5
C10 C19 H19C 109.5
H19A C19 H19C 109.5
H19B C19 H19C 109.5
O15' C16 C21 105.1(3)
O15 C16 C21 113.7(4)
O15' C16 C17 100.0(3)
O15 C16 C17 113.8(3)
C21 C16 C17 109.6(3)
O15' C16 H16 128.5
O15 C16 H16 106.4
C21 C16 H16 106.4
C17 C16 H16 106.4
O15' C16 H16' 113.8
O15 C16 H16' 91.7
C21 C16 H16' 113.5
C17 C16 H16' 113.7
O18' C17 C16 106.2(3)
O18 C17 C16 112.6(3)
O18' C17 C25 96.5(3)
O18 C17 C25 119.7(3)
C16 C17 C25 110.3(3)
O18' C17 H17 134.3
O18 C17 H17 104.2
C16 C17 H17 104.2
C25 C17 H17 104.2
O18' C17 H17' 113.6
O18 C17 H17' 83.4
C16 C17 H17' 114.5
C25 C17 H17' 114.2
O29 C21 O22 126.6(3)
O29 C21 C16 125.7(3)
O22 C21 C16 107.7(2)
O22 C23 C31 108.8(3)
O22 C23 C24 110.6(2)
C31 C23 C24 112.7(3)
O22 C23 C30 102.5(2)
C31 C23 C30 111.0(3)
C24 C23 C30 110.7(3)
C23 C24 H24A 109.5
C23 C24 H24B 109.5
H24A C24 H24B 109.5
C23 C24 H24C 109.5
H24A C24 H24C 109.5
H24B C24 H24C 109.5
O26 C27 C28 102.7(3)
O26 C27 C34 108.9(3)
C28 C27 C34 111.5(4)
O26 C27 C33 108.3(4)
C28 C27 C33 111.8(4)
C34 C27 C33 113.0(4)
C27 C28 H28A 109.5
C27 C28 H28B 109.5
H28A C28 H28B 109.5
C27 C28 H28C 109.5
H28A C28 H28C 109.5
H28B C28 H28C 109.5
C23 C30 H30A 109.5
C23 C30 H30B 109.5
H30A C30 H30B 109.5
C23 C30 H30C 109.5
H30A C30 H30C 109.5
H30B C30 H30C 109.5
C23 C31 H31A 109.5
C23 C31 H31B 109.5
H31A C31 H31B 109.5
C23 C31 H31C 109.5
H31A C31 H31C 109.5
H31B C31 H31C 109.5
C27 C33 H33A 109.5
C27 C33 H33B 109.5
H33A C33 H33B 109.5
C27 C33 H33C 109.5
H33A C33 H33C 109.5
H33B C33 H33C 109.5
C27 C34 H34A 109.5
C27 C34 H34B 109.5
H34A C34 H34B 109.5
C27 C34 H34C 109.5
H34A C34 H34C 109.5
H34B C34 H34C 109.5
O32' C25 O26 114.1(4)
O32 C25 O26 141.5(4)
O32' C25 C17 135.1(5)
O32 C25 C17 107.3(4)
O26 C25 C17 110.7(3)
C16 O15 C14 112.4(4)
C17 O18 H18 109.5
C6 C5 C4 120.0
C6 C5 C12 116.8(6)
C4 C5 C12 123.2(6)
C5 C6 C1 120.0
C5 C6 H6 120.0
C1 C6 H6 120.0
O7 C1 C2 121.8(8)
O7 C1 C6 117.9(7)
C2 C1 C6 120.0
C1 C2 C3 120.0
C1 C2 O9 111.4(7)
C3 C2 O9 127.9(8)
C4 C3 C2 120.0
C4 C3 H3 120.0
C2 C3 H3 120.0
C3 C4 C5 120.0
C3 C4 H4 120.0
C5 C4 H4 120.0
C13 C12 C5 122.9(6)
C13 C12 H12 118.6
C5 C12 H12 118.6
C12 C13 C14 127.0(6)
C12 C13 H13 116.5
C14 C13 H13 116.5
O20 C14 O15 124.5(6)
O20 C14 C13 127.8(6)
O15 C14 C13 107.5(6)
C16 O15' C14' 107.0(4)
C17 O18' H18' 109.5
C6' C5' C4' 120.0
C6' C5' C12' 117.2(5)
C4' C5' C12' 122.2(6)
C1' C6' C5' 120.0
C1' C6' H6' 120.0
C5' C6' H6' 120.0
O7 C1' C6' 131.5(8)
O7 C1' C2' 107.8(8)
C6' C1' C2' 120.0
O9 C2' C3' 110.2(8)
O9 C2' C1' 128.8(8)
C3' C2' C1' 120.0
C2' C3' C4' 120.0
C2' C3' H3' 120.0
C4' C3' H3' 120.0
C3' C4' C5' 120.0
C3' C4' H4' 120.0
C5' C4' H4' 120.0
C13' C12' C5' 128.8(5)
C13' C12' H12' 115.6
C5' C12' H12' 115.6
C12' C13' C14' 117.6(6)
C12' C13' H13' 121.2
C14' C13' H13' 121.2
O20' C14' O15' 125.5(6)
O20' C14' C13' 128.0(6)
O15' C14' C13' 106.4(5)

loop_
_geom_bond_atom_site_label_1
_geom_bond_atom_site_label_2
_geom_bond_distance
O7 C1 1.361(5)
O7 C1' 1.381(6)
O7 C8 1.434(4)
O9 C2' 1.318(6)
O9 C10 1.357(4)
O9 C2 1.468(5)
O11 C10 1.191(4)
O22 C21 1.333(3)
O22 C23 1.485(4)
O26 C25 1.316(5)
O26 C27 1.489(4)
O29 C21 1.202(4)
C8 H8A 0.9800
C8 H8B 0.9800
C8 H8C 0.9800
C10 C19 1.495(4)
C19 H19A 0.9800
C19 H19B 0.9800
C19 H19C 0.9800
C16 O15' 1.441(5)
C16 O15 1.457(5)
C16 C21 1.519(4)
C16 C17 1.525(4)
C16 H16 1.0000
C16 H16' 1.0000
C17 O18' 1.450(5)
C17 O18 1.460(5)
C17 C25 1.530(6)
C17 H17 1.0000
C17 H17' 1.0000
C23 C31 1.517(5)
C23 C24 1.523(4)
C23 C30 1.526(4)
C24 H24A 0.9800
C24 H24B 0.9800
C24 H24C 0.9800
C27 C28 1.508(8)
C27 C34 1.517(5)
C27 C33 1.524(6)
C28 H28A 0.9800
C28 H28B 0.9800
C28 H28C 0.9800
C30 H30A 0.9800
C30 H30B 0.9800
C30 H30C 0.9800
C31 H31A 0.9800
C31 H31B 0.9800
C31 H31C 0.9800
C33 H33A 0.9800
C33 H33B 0.9800
C33 H33C 0.9800
C34 H34A 0.9800
C34 H34B 0.9800
C34 H34C 0.9800
C25 O32' 1.247(6)
C25 O32 1.258(6)
O15 C14 1.494(8)
O18 H18 0.8400
O20 C14 1.146(9)
C5 C6 1.3900
C5 C4 1.3900
C5 C12 1.608(7)
C6 C1 1.3900
C6 H6 0.9500
C1 C2 1.3900
C2 C3 1.3900
C3 C4 1.3900
C3 H3 0.9500
C4 H4 0.9500
C12 C13 1.313(7)
C12 H12 0.9500
C13 C14 1.495(7)
C13 H13 0.9500
O15' C14' 1.447(7)
O18' H18' 0.8400
O20' C14' 1.203(9)
C5' C6' 1.3900
C5' C4' 1.3900
C5' C12' 1.497(6)
C6' C1' 1.3900
C6' H6' 0.9500
C1' C2' 1.3900
C2' C3' 1.3900
C3' C4' 1.3900
C3' H3' 0.9500
C4' H4' 0.9500
C12' C13' 1.333(7)
C12' H12' 0.9500
C13' C14' 1.468(7)
C13' H13' 0.9500

loop_
_geom_hbond_atom_site_label_D
_geom_hbond_atom_site_label_H
_geom_hbond_atom_site_label_A
_geom_hbond_site_symmetry_A
_geom_hbond_distance_DH
_geom_hbond_distance_HA
_geom_hbond_distance_DA
_geom_hbond_angle_DHA
O18 H18 O32 . 0.84 2.21 2.631(8) 111
O18 H18 O22 1_455 0.84 2.57 3.185(5) 131

loop_
_geom_torsion_atom_site_label_1
_geom_torsion_atom_site_label_2
_geom_torsion_atom_site_label_3
_geom_torsion_atom_site_label_4
_geom_torsion
C2' O9 C10 O11 -9.0(7)
C2 O9 C10 O11 -2.9(7)
C2' O9 C10 C19 170.5(6)
C2 O9 C10 C19 176.6(6)
O15' C16 C17 O18' -43.9(4)
O15 C16 C17 O18' -62.3(5)
C21 C16 C17 O18' 66.2(4)
O15' C16 C17 O18 -77.0(4)
O15 C16 C17 O18 -95.5(5)
C21 C16 C17 O18 33.1(4)
O15' C16 C17 C25 59.5(4)
O15 C16 C17 C25 41.1(4)
C21 C16 C17 C25 169.6(2)
C23 O22 C21 O29 6.2(5)
C23 O22 C21 C16 -173.2(3)
O15' C16 C21 O29 -6.2(5)
O15 C16 C21 O29 15.7(5)
C17 C16 C21 O29 -112.9(4)
O15' C16 C21 O22 173.3(3)
O15 C16 C21 O22 -164.8(3)
C17 C16 C21 O22 66.6(3)
C21 O22 C23 C31 64.2(3)
C21 O22 C23 C24 -60.1(4)
C21 O22 C23 C30 -178.2(3)
C25 O26 C27 C28 179.7(3)
C25 O26 C27 C34 -62.0(5)
C25 O26 C27 C33 61.3(5)
C27 O26 C25 O32' -3.6(5)
C27 O26 C25 O32 8.4(8)
C27 O26 C25 C17 179.3(3)
O18' C17 C25 O32' -18.1(7)
O18 C17 C25 O32' 5.0(7)
C16 C17 C25 O32' -128.0(6)
O18' C17 C25 O32 -27.7(5)
O18 C17 C25 O32 -4.6(6)
C16 C17 C25 O32 -137.6(4)
O18' C17 C25 O26 158.2(3)
O18 C17 C25 O26 -178.7(3)
C16 C17 C25 O26 48.3(4)
O15' C16 O15 C14 155.9(17)
C21 C16 O15 C14 84.7(6)
C17 C16 O15 C14 -148.9(5)
C4 C5 C6 C1 0.0
C12 C5 C6 C1 -179.9(7)
C1' O7 C1 C2 125(15)
C8 O7 C1 C2 -171.5(5)
C1' O7 C1 C6 -49(14)
C8 O7 C1 C6 13.7(15)
C5 C6 C1 O7 174.9(17)
C5 C6 C1 C2 0.0
O7 C1 C2 C3 -174.7(18)
C6 C1 C2 C3 0.0
O7 C1 C2 O9 -3.1(9)
C6 C1 C2 O9 171.6(14)
C2' O9 C2 C1 -46(8)
C10 O9 C2 C1 -80.4(7)
C2' O9 C2 C3 124(9)
C10 O9 C2 C3 90.4(12)
C1 C2 C3 C4 0.0
O9 C2 C3 C4 -170.1(16)
C2 C3 C4 C5 0.0
C6 C5 C4 C3 0.0
C12 C5 C4 C3 179.9(8)
C6 C5 C12 C13 -151.1(8)
C4 C5 C12 C13 29.1(9)
C5 C12 C13 C14 -176.5(7)
C16 O15 C14 O20 -11.7(10)
C16 O15 C14 C13 172.4(5)
C12 C13 C14 O20 -169.6(8)
C12 C13 C14 O15 6.0(9)
O15 C16 O15' C14' -14.2(10)
C21 C16 O15' C14' 101.9(5)
C17 C16 O15' C14' -144.5(5)
C4' C5' C6' C1' 0.0
C12' C5' C6' C1' -171.2(8)
C1 O7 C1' C6' 114(16)
C8 O7 C1' C6' -5.3(18)
C1 O7 C1' C2' -56(14)
C8 O7 C1' C2' -175.5(4)
C5' C6' C1' O7 -169.2(19)
C5' C6' C1' C2' 0.0
C10 O9 C2' C3' 105.5(8)
C2 O9 C2' C3' -43(8)
C10 O9 C2' C1' -86.2(10)
C2 O9 C2' C1' 125(9)
O7 C1' C2' O9 4.3(9)
C6' C1' C2' O9 -167.3(17)
O7 C1' C2' C3' 171.5(16)
C6' C1' C2' C3' 0.0
O9 C2' C3' C4' 169.5(14)
C1' C2' C3' C4' 0.0
C2' C3' C4' C5' 0.0
C6' C5' C4' C3' 0.0
C12' C5' C4' C3' 170.8(8)
C6' C5' C12' C13' 12.2(11)
C4' C5' C12' C13' -158.8(7)
C5' C12' C13' C14' 179.1(6)
C16 O15' C14' O20' -13.8(10)
C16 O15' C14' C13' 168.8(5)
C12' C13' C14' O20' 16.2(11)
C12' C13' C14' O15' -166.5(6)
